data_2200505
loop_
_publ_author_name
'Hiroyuki Ishida'
'Bilkish Rahman'
'Setsuo Kashino'

_publ_section_title
;
 Morpholinium 4-chloro-2-nitrobenzoate
;
_journal_issue 7
_journal_name_full 'Acta Crystallographica Section E'
_journal_page_first o627
_journal_page_last o629
_journal_paper_doi 10.1107/S1600536801009941
_journal_volume 57
_journal_year 2001
_chemical_formula_iupac 'C4 H10 N O 1+, C7 H3 Cl N O4 1-'
_chemical_formula_moiety 'C4 H10 N O 1+, C7 H3 Cl N O4 1-'
_chemical_formula_sum 'C11 H13 Cl N2 O5'
_chemical_formula_weight 288.69
_space_group_IT_number 14
_symmetry_cell_setting monoclinic
_symmetry_space_group_name_Hall '-P 2yn'
_symmetry_space_group_name_H-M 'P 1 21/n 1'
_cell_angle_alpha 90
_cell_angle_beta 101.853(11)
_cell_angle_gamma 90
_cell_formula_units_Z 4
_cell_length_a 6.0475(10)
_cell_length_b 25.808(4)
_cell_length_c 8.6101(10)
_cell_measurement_reflns_used 25
_cell_measurement_temperature 299
_cell_measurement_theta_max 12.1
_cell_measurement_theta_min 11.0
_cell_volume 1315.2(3)
_computing_cell_refinement 'MSC/AFC Diffractometer Control Software'
_computing_data_collection
;
MSC/AFC Diffractometer Control Software
(Molecular Structure Corporation, 1990)
;
_computing_data_reduction 'TEXSAN for Windows (Molecular Structure Corporation, 1997-1999)'
_computing_publication_material 'TEXSAN for Windows'
_computing_structure_refinement 'TEXSAN for Windows'
_computing_structure_solution
;
SAPI91 (Fan, 1991)
;
_diffrn_ambient_temperature 299
_diffrn_measured_fraction_theta_full 1.0
_diffrn_measured_fraction_theta_max 1.0
_diffrn_measurement_device 'Rigaku AFC-5R'
_diffrn_measurement_method \w-2\q
_diffrn_radiation_monochromator graphite
_diffrn_radiation_source 'Rigaku rotating anode'
_diffrn_radiation_type MoK\a
_diffrn_radiation_wavelength .71073
_diffrn_reflns_av_R_equivalents .028
_diffrn_reflns_av_sigmaI/netI .077
_diffrn_reflns_limit_h_max 7
_diffrn_reflns_limit_h_min -1
_diffrn_reflns_limit_k_max 33
_diffrn_reflns_limit_k_min 0
_diffrn_reflns_limit_l_max 11
_diffrn_reflns_limit_l_min -11
_diffrn_reflns_number 3948
_diffrn_reflns_reduction_process 'Lp corrections applied'
_diffrn_reflns_theta_full 27.49
_diffrn_reflns_theta_max 27.49
_diffrn_reflns_theta_min 1.58
_diffrn_standards_decay_% 4.74
_diffrn_standards_interval_count 97
_diffrn_standards_number 3
_exptl_absorpt_coefficient_mu .308
_exptl_absorpt_correction_T_max .946
_exptl_absorpt_correction_T_min .881
_exptl_absorpt_correction_type '\y scan'
_exptl_absorpt_process_details '(North et al., 1968)'
_exptl_crystal_colour colorless
_exptl_crystal_density_diffrn 1.458
_exptl_crystal_density_meas ?
_exptl_crystal_description plate
_exptl_crystal_F_000 600.0
_exptl_crystal_size_max .45
_exptl_crystal_size_mid .35
_exptl_crystal_size_min .18
_refine_diff_density_max .50
_refine_diff_density_min -.41
_refine_ls_extinction_coef 9.9(16)E-7
_refine_ls_extinction_method 'Zachariasen (1967)'
_refine_ls_goodness_of_fit_all 1.19
_refine_ls_goodness_of_fit_ref 1.19
_refine_ls_hydrogen_treatment refall
_refine_ls_matrix_type full
_refine_ls_number_constraints 0
_refine_ls_number_parameters 225
_refine_ls_number_reflns 3005
_refine_ls_number_restraints 0
_refine_ls_R_factor_all .064
_refine_ls_R_factor_gt .050
_refine_ls_shift/su_max .01
_refine_ls_shift/su_mean .001
_refine_ls_structure_factor_coef Fsqd
_refine_ls_weighting_details 'w = 1/[\s^2^(F~o~) + 0.00032|F~o~|^2^]'
_refine_ls_weighting_scheme sigma
_refine_ls_wR_factor_all .115
_refine_ls_wR_factor_ref .098
_reflns_number_gt 1740
_reflns_number_total 3006
_reflns_threshold_expression I>2\s(I)
_cod_data_source_file ob6054.cif
_cod_data_source_block I
_cod_depositor_comments
;
The following automatic conversions were performed:

'_exptl_crystal_density_meas' value 'not measured' was changed to '?'
- the value is perceived as not measured.

Automatic conversion script
Id: cif_fix_values 3008 2015-01-20 13:52:24Z robertas 
;
_cod_original_sg_symbol_H-M 'P 21/n'
_cod_original_formula_sum 'C11 H13 Cl N2 O5 '
_cod_database_code 2200505

loop_
_symmetry_equiv_pos_as_xyz
'  +x,  +y,  +z'
1/2-x,1/2+y,1/2-z
'  -x,  -y,  -z'
1/2+x,1/2-y,1/2+z

loop_
_atom_site_label
_atom_site_fract_x
_atom_site_fract_y
_atom_site_fract_z
_atom_site_U_iso_or_equiv
_atom_site_adp_type
_atom_site_calc_flag
_atom_site_calc_attached_atom
_atom_site_refinement_flags
_atom_site_occupancy
Cl 1.32441(14) .74864(3) .17158(11) .0882(3) Uani d ? . 1.000
O1 .6661(3) .58811(7) .4824(2) .0688(6) Uani d ? . 1.000
O2 .6557(3) .54952(6) .25025(19) .0565(5) Uani d ? . 1.000
O3 1.1413(3) .52815(6) .3214(2) .0585(6) Uani d ? . 1.000
O4 1.1436(3) .54705(7) .0779(2) .0606(6) Uani d ? . 1.000
O5 .5976(3) .35006(6) .1573(2) .0611(6) Uani d ? . 1.000
N1 1.1170(3) .55805(7) .2105(2) .0420(6) Uani d ? . 1.000
N2 .5440(3) .44930(7) .2885(2) .0413(6) Uani d ? . 1.000
C1 .8821(3) .62323(8) .3125(2) .0364(6) Uani d ? . 1.000
C2 1.0606(4) .61226(7) .2387(2) .0353(6) Uani d ? . 1.000
C3 1.1960(4) .64980(9) .1924(3) .0465(7) Uani d ? . 1.000
C4 1.1530(4) .70060(9) .2242(3) .0517(7) Uani d ? . 1.000
C5 .9778(5) .71391(9) .2976(3) .0559(8) Uani d ? . 1.000
C6 .8457(4) .67506(9) .3409(3) .0472(7) Uani d ? . 1.000
C7 .7204(4) .58265(8) .3523(3) .0391(6) Uani d ? . 1.000
C8 .7686(4) .42453(11) .3034(3) .0522(8) Uani d ? . 1.000
C9 .7443(5) .36683(11) .2989(4) .0634(10) Uani d ? . 1.000
C10 .3799(5) .37174(10) .1486(4) .0564(9) Uani d ? . 1.000
C11 .3881(5) .43015(10) .1448(3) .0497(8) Uani d ? . 1.000
H1 1.307(4) .6404(8) .145(2) .040(6) Uiso d ? . 1.000
H2 .950(4) .7516(9) .321(3) .058(7) Uiso d ? . 1.000
H3 .719(4) .6836(9) .385(3) .060(7) Uiso d ? . 1.000
H4 .562(4) .4884(10) .284(3) .075(8) Uiso d ? . 1.000
H5 .487(4) .4398(9) .379(3) .054(7) Uiso d ? . 1.000
H6 .826(4) .4375(9) .218(3) .053(7) Uiso d ? . 1.000
H7 .865(4) .4389(10) .402(3) .071(8) Uiso d ? . 1.000
H8 .892(5) .3492(11) .303(3) .088(9) Uiso d ? . 1.000
H9 .681(4) .3563(10) .392(3) .075(8) Uiso d ? . 1.000
H10 .286(5) .3610(11) .057(3) .082(9) Uiso d ? . 1.000
H11 .314(4) .3591(9) .247(3) .068(7) Uiso d ? . 1.000
H12 .437(3) .4426(9) .051(3) .049(6) Uiso d ? . 1.000
H13 .241(4) .4463(10) .143(3) .067(8) Uiso d ? . 1.000

loop_
_atom_site_aniso_label
_atom_site_aniso_U_11
_atom_site_aniso_U_22
_atom_site_aniso_U_33
_atom_site_aniso_U_12
_atom_site_aniso_U_13
_atom_site_aniso_U_23
Cl .0969(6) .0466(4) .1354(8) -.0153(4) .0570(5) .0197(4)
O1 .0876(14) .0713(12) .0608(12) -.0193(10) .0467(11) -.0036(10)
O2 .0697(12) .0480(10) .0545(11) -.0216(8) .0190(9) -.0077(8)
O3 .0767(13) .0391(9) .0661(12) .0120(8) .0300(10) .0142(9)
O4 .0772(12) .0576(11) .0512(11) .0007(9) .0231(9) -.0132(9)
O5 .0749(13) .0470(10) .0628(12) .0113(9) .0176(10) -.0131(9)
N1 .0397(11) .0400(10) .0497(12) -.0012(8) .0169(9) -.0015(10)
N2 .0519(12) .0374(11) .0391(11) -.0045(9) .0200(10) -.0033(9)
C1 .0383(12) .0366(12) .0345(12) -.0002(9) .0080(10) .0029(9)
C2 .0386(12) .0330(11) .0345(12) .0011(9) .0080(10) .0014(9)
C3 .0500(15) .0417(13) .0534(15) .0000(11) .0239(12) .0056(11)
C4 .0602(16) .0343(12) .0652(17) -.0074(11) .0233(13) .0100(11)
C5 .0676(18) .0325(13) .0715(18) .0024(12) .0234(14) .0025(12)
C6 .0522(16) .0398(13) .0550(16) .0027(11) .0234(13) -.0011(11)
C7 .0380(12) .0389(12) .0425(13) .0035(10) .0132(10) .0086(11)
C8 .0447(15) .0642(17) .0488(16) -.0039(13) .0122(13) -.0015(13)
C9 .0632(19) .0570(17) .069(2) .0180(15) .0116(16) .0067(15)
C10 .0619(18) .0455(14) .0589(18) -.0057(13) .0061(15) -.0117(14)
C11 .0539(16) .0440(14) .0486(16) .0051(12) .0047(13) -.0027(12)

loop_
_atom_type_symbol
_atom_type_scat_dispersion_real
_atom_type_scat_dispersion_imag
_atom_type_scat_source
Cl .132 .159
;International Tables for Crystallography
(1992, Vol. C)
;
O .008 .006
;International Tables for Crystallography
(1992, Vol. C)
;
N .004 .003
;International Tables for Crystallography
(1992, Vol. C)
;
C .002 .002
;International Tables for Crystallography
(1992, Vol. C)
;
H .000 .000
;International Tables for Crystallography
(1992, Vol. C)
;

loop_
_geom_angle_atom_site_label_1
_geom_angle_atom_site_label_2
_geom_angle_atom_site_label_3
_geom_angle
_geom_angle_publ_flag
C9 O5 C10 109.6(2) yes
O3 N1 O4 124.8(2) no
O3 N1 C2 118.00(19) no
O4 N1 C2 117.1(2) no
C8 N2 C11 110.1(2) yes
C8 N2 H4 109.0(15) no
C8 N2 H5 107.4(15) no
C11 N2 H4 110.9(16) no
C11 N2 H5 109.0(15) no
H4 N2 H5 110(2) no
C2 C1 C6 116.3(2) no
C2 C1 C7 124.0(2) no
C6 C1 C7 119.5(2) no
N1 C2 C1 119.82(19) no
N1 C2 C3 116.6(2) no
C1 C2 C3 123.5(2) no
C2 C3 C4 117.7(2) no
C2 C3 H1 119.3(15) no
C4 C3 H1 123.0(15) no
Cl C4 C3 118.8(2) no
Cl C4 C5 119.8(2) no
C3 C4 C5 121.4(2) no
C4 C5 C6 118.9(2) no
C4 C5 H2 120.2(14) no
C6 C5 H2 120.9(14) no
C1 C6 C5 122.2(2) no
C1 C6 H3 117.7(16) no
C5 C6 H3 120.0(16) no
O1 C7 O2 128.3(2) no
O1 C7 C1 115.4(2) no
O2 C7 C1 116.3(2) no
N2 C8 C9 110.1(2) yes
N2 C8 H6 104.9(15) no
N2 C8 H7 106.1(16) no
C9 C8 H6 112.6(15) no
C9 C8 H7 115.4(16) no
H6 C8 H7 107(2) no
O5 C9 C8 111.5(3) yes
O5 C9 H8 106.9(17) no
O5 C9 H9 109.5(17) no
C8 C9 H8 111.8(18) no
C8 C9 H9 107.5(17) no
H8 C9 H9 110(2) no
O5 C10 C11 111.2(2) yes
O5 C10 H10 110(2) no
O5 C10 H11 109.6(14) no
C11 C10 H10 107.6(19) no
C11 C10 H11 110.2(14) no
H10 C10 H11 109(3) no
N2 C11 C10 109.5(2) yes
N2 C11 H12 109.4(14) no
N2 C11 H13 107.1(15) no
C10 C11 H12 111.5(14) no
C10 C11 H13 113.1(16) no
H12 C11 H13 106(2) no

loop_
_geom_bond_atom_site_label_1
_geom_bond_atom_site_label_2
_geom_bond_site_symmetry_1
_geom_bond_site_symmetry_2
_geom_bond_distance
_geom_bond_publ_flag
Cl C4 . . 1.735(2) yes
O1 C7 . . 1.238(3) yes
O2 C7 . . 1.231(3) yes
O3 N1 . . 1.213(2) yes
O4 N1 . . 1.219(2) yes
N1 C2 . . 1.472(3) yes
C1 C2 . . 1.390(3) yes
C1 C6 . . 1.385(3) yes
C1 C7 . . 1.519(3) yes
C2 C3 . . 1.379(3) yes
C3 C4 . . 1.375(3) yes
C3 H1 . . .88(2) no
C4 C5 . . 1.384(4) yes
C5 C6 . . 1.380(4) yes
C5 H2 . . 1.01(2) no
C6 H3 . . .95(2) no
O5 C9 . . 1.420(4) yes
O5 C10 . . 1.418(3) yes
N2 C8 . . 1.483(3) yes
N2 C11 . . 1.478(3) yes
N2 H4 . . 1.02(3) no
N2 H5 . . .95(3) no
C8 C9 . . 1.496(4) yes
C8 H6 . . .94(3) no
C8 H7 . . 1.00(3) no
C9 H8 . . 1.00(3) no
C9 H9 . . 1.00(3) no
C10 C11 . . 1.509(4) yes
C10 H10 . . .91(3) no
C10 H11 . . 1.06(3) no
C11 H12 . . .97(2) no
C11 H13 . . .98(3) no

loop_
_geom_contact_atom_site_label_1
_geom_contact_atom_site_label_2
_geom_contact_distance
_geom_contact_site_symmetry_2
_geom_contact_publ_flag
O1 N2 2.733(3) 3_666 no
O1 C11 3.327(4) 3_666 no
O1 C10 3.407(4) 3_666 no
O1 O3 3.522(3) 3_766 no
O1 C8 3.523(3) 3_666 no
O1 O3 3.547(3) 1_455 no
O1 C8 3.550(4) 3_766 no
O2 N2 2.710(3) . no
O2 O4 3.148(3) 1_455 no
O2 N1 3.213(3) 1_455 no
O2 C8 3.309(4) . no
O2 O3 3.338(3) 1_455 no
O2 C11 3.398(3) 3_665 no
O2 C11 3.512(3) . no
O3 N2 3.230(3) 1_655 no
O3 C8 3.391(4) 3_766 no
O3 C11 3.445(3) 1_655 no
O3 C8 3.480(3) . no
O3 N2 3.552(3) 3_766 no
O4 O4 3.124(4) 3_765 no
O4 C11 3.357(3) 1_655 no
O4 C11 3.439(4) 3_665 no
O4 C8 3.509(4) 3_765 no
O5 C3 3.489(3) 3_765 no
O5 C5 3.575(3) 2_645 no

loop_
_geom_hbond_atom_site_label_D
_geom_hbond_atom_site_label_H
_geom_hbond_atom_site_label_A
_geom_hbond_site_symmetry_A
_geom_hbond_distance_DH
_geom_hbond_distance_HA
_geom_hbond_distance_DA
_geom_hbond_angle_DHA
_geom_hbond_publ_flag
N2 H4 O2 . 1.02(3) 1.72(3) 2.710(2) 163(2) yes
N2 H5 O1 3_666 .95(3) 1.80(3) 2.733(3) 166(2) yes
C5 H2 O5 2_655 1.01(2) 2.57(2) 3.575(2) 171.4(19) yes
C8 H7 O3 3_766 1.00(2) 2.54(3) 3.391(3) 143.6(19) yes
C11 H12 O2 3_665 .97(2) 2.55(3) 3.398(3) 146.4(17) yes

loop_
_geom_torsion_atom_site_label_1
_geom_torsion_atom_site_label_2
_geom_torsion_atom_site_label_3
_geom_torsion_atom_site_label_4
_geom_torsion
_geom_torsion_publ_flag
Cl C4 C3 C2 178.5(2) no
Cl C4 C5 C6 -178.9(2) no
O1 C7 C1 C2 139.9(2) no
O1 C7 C1 C6 -44.4(3) no
O2 C7 C1 C2 -42.0(3) no
O2 C7 C1 C6 133.8(3) no
O3 N1 C2 C1 -50.8(3) no
O3 N1 C2 C3 127.5(2) no
O4 N1 C2 C1 131.7(2) no
O4 N1 C2 C3 -50.0(3) no
O5 C9 C8 N2 57.5(3) no
O5 C10 C11 N2 -58.6(3) no
N1 C2 C1 C6 177.3(2) no
N1 C2 C1 C7 -6.8(4) no
N1 C2 C3 C4 -177.1(2) no
C1 C2 C3 C4 1.2(4) no
C1 C6 C5 C4 -.3(5) no
C2 C1 C6 C5 .4(4) no
C2 C3 C4 C5 -1.0(4) no
C3 C2 C1 C6 -.9(4) no
C3 C2 C1 C7 175.0(2) no
C3 C4 C5 C6 .6(5) no
C5 C6 C1 C7 -175.6(3) no
C8 N2 C11 C10 54.5(3) no
C8 C9 O5 C10 -60.7(3) no
C9 O5 C10 C11 61.1(3) no
C9 C8 N2 C11 -54.3(3) no
